data_7161222
loop_
_publ_author_name
'Ch\^ateau, Ars\`ene'
'Vigier, Clement'
'Jarsale, Karine'
'Legay, Remi'
'Lohier, Jean-Fran\,cois'
'Sopkova de Oliveira Santos, Jana'
'Cailly, Thomas'
'Fabis, Fr\'ed\'eric'
'Dubost, Emmanuelle'

_publ_section_title
;
 Study of aza-and diaza-cyclotribenzylidenes conformations
;
_journal_name_full 'Organic &amp; Biomolecular Chemistry'
_journal_paper_doi 10.1039/D6OB00727A
_journal_year 2026
_chemical_formula_moiety 'C24 H25 N O3'
_chemical_formula_sum 'C24 H25 N O3'
_chemical_formula_weight 375.45
_chemical_melting_point 386.5
_chemical_name_common CTB-1NMe
_space_group_crystal_system triclinic
_space_group_IT_number 2
_space_group_name_Hall '-P 1'
_space_group_name_H-M_alt 'P -1'
_atom_sites_solution_hydrogens geom
_atom_sites_solution_primary direct
_audit_creation_date 2025-12-18
_audit_creation_method
;
Olex2 1.5
(compiled 2023.08.17 svn.r577a77a9 for OlexSys, GUI svn.r6817)
;
_audit_update_record
;
2026-01-09 deposited with the CCDC.	2026-06-10 downloaded from the CCDC.
;
_cell_angle_alpha 78.5141(17)
_cell_angle_beta 88.9686(17)
_cell_angle_gamma 72.6942(19)
_cell_formula_units_Z 2
_cell_length_a 7.97985(18)
_cell_length_b 10.8956(2)
_cell_length_c 11.7699(2)
_cell_measurement_reflns_used 12290
_cell_measurement_temperature 132(15)
_cell_measurement_theta_max 75.9000
_cell_measurement_theta_min 3.8430
_cell_volume 956.52(3)
_computing_cell_refinement 'CrysAlisPro 1.171.43.137a (Rigaku OD, 2024)'
_computing_data_collection 'CrysAlisPro 1.171.43.137a (Rigaku OD, 2024)'
_computing_data_reduction 'CrysAlisPro 1.171.43.137a (Rigaku OD, 2024)'
_computing_molecular_graphics 'Olex2 1.5 (Dolomanov et al., 2009)'
_computing_publication_material 'Olex2 1.5 (Dolomanov et al., 2009)'
_computing_structure_refinement 'SHELXL 2019/3 (Sheldrick, 2015)'
_computing_structure_solution 'SHELXS  (Sheldrick, 2008)'
_diffrn_ambient_environment N~2~
_diffrn_ambient_temperature 132(15)
_diffrn_detector 'Hybrid Pixel Array Detector'
_diffrn_detector_area_resol_mean 13.3333
_diffrn_detector_type 'Eiger 1M'
_diffrn_measured_fraction_theta_full 0.994
_diffrn_measured_fraction_theta_max 0.944
_diffrn_measurement_details
;
List of Runs (angles in degrees, time in seconds):

  # Type    Start    End  Width  t~exp~   \w     \q     \k     \f   Frames
#--------------------------------------------------------------------------
  1  \w    -36.00  43.00   0.50    0.30    --   -2.25  85.00 158.00  158
  2  \w    -22.00  77.00   0.50    0.30    --   42.54 -85.00  39.00  198
  3  \w     40.00 144.00   0.50    1.00    --  110.00 -85.00  39.00  208
  4  \w    100.00 178.00   0.50    1.00    --  110.00  85.00 158.00  156
  5  \w    100.00 178.00   0.50    1.00    --  110.00  85.00 158.00  156
  6  \w    -22.00  32.00   0.50    0.30    --   -2.25 -85.00  39.00  108
  7  \w    -26.00  62.00   0.50    0.30    --   42.54 -57.00 150.00  176
  8  \w    -33.00  43.00   0.50    0.30    --   42.54 -38.00  30.00  152
  9  \w    -37.00  27.00   0.50    0.30    --   42.54 -19.00 -90.00  128
 10  \w     23.00 112.00   0.50    0.30    --   42.54  57.00 -30.00  178
 11  \w     23.00 112.00   0.50    0.30    --   42.54  57.00 -60.00  178
 12  \w     23.00 112.00   0.50    0.30    --   42.54  57.00 -30.00  178
 13  \w    -26.00  62.00   0.50    0.30    --   42.54 -57.00 150.00  176
 14  \w     -2.00  83.00   0.50    0.30    --   42.54 -99.00-120.00  170
 15  \w     23.00 112.00   0.50    0.30    --   42.54  57.00 -60.00  178
 16  \w     -2.00  83.00   0.50    0.30    --   42.54 -99.00-120.00  170
 17  \w    -37.00  27.00   0.50    0.30    --   42.54 -19.00 150.00  128
 18  \w     35.00 107.00   0.50    1.00    --  110.00 -94.00   0.00  144
 19  \w     44.00 105.00   0.50    1.00    --  110.00 -77.00  90.00  122
 20  \w     43.00  71.00   0.50    1.00    --  110.00 -61.00 150.00   56
 21  \w     43.00  71.00   0.50    1.00    --  110.00 -61.00-120.00   56
 22  \w     61.00 178.00   0.50    1.00    --  110.00  15.00   0.00  234
 23  \w     35.00 107.00   0.50    1.00    --  110.00 -94.00 -30.00  144
 24  \w     44.00 105.00   0.50    1.00    --  110.00 -77.00-120.00  122
 25  \w     61.00 178.00   0.50    1.00    --  110.00  15.00  60.00  234
 26  \w     61.00 178.00   0.50    1.00    --  110.00  15.00  60.00  234
 27  \w     87.00 178.00   0.50    1.00    --  110.00  30.00 -90.00  182
 28  \w     95.00 178.00   0.50    1.00    --  110.00  45.00-180.00  166
 29  \w     44.00 105.00   0.50    1.00    --  110.00 -77.00-150.00  122
 30  \w     87.00 178.00   0.50    1.00    --  110.00  30.00  30.00  182
 31  \w    123.00 175.00   0.50    1.00    --  110.00 125.00 -30.00  104
 32  \w     45.00  71.00   0.50    1.00    --  110.00 -77.00  30.00   52
 33  \w    119.00 156.00   0.50    1.00    --  110.00 125.00-120.00   74
 34  \w    115.00 141.00   0.50    1.00    --  110.00 125.00  90.00   52
 35  \w     89.00 166.00   0.50    1.00    --  110.00  61.00 -60.00  154
 36  \w     72.00 111.00   0.50    1.00    --  110.00-125.00-180.00   78
 37  \w     40.00  66.00   0.50    1.00    --  110.00-125.00-180.00   52
 38  \w     43.00  69.00   0.50    1.00    --  110.00 -61.00 -30.00   52
 39  \w    130.00 156.00   0.50    1.00    --  110.00  15.00-150.00   52
 40  \w     45.00  79.00   0.50    1.00    --  110.00-125.00   0.00   68
 41  \w     40.00  93.00   0.50    1.00    --  110.00 -94.00  90.00  106
 42  \w     77.00 111.00   0.50    1.00    --  110.00-125.00 -30.00   68
 43  \w     76.00 111.00   0.50    1.00    --  110.00-125.00 -60.00   70
 44  \w     84.00 111.00   0.50    1.00    --  110.00-125.00   0.00   54
 45  \w     63.00 111.00   0.50    1.00    --  110.00-125.00  30.00   96
 46  \w     96.00 135.00   0.50    1.00    --  110.00  45.00  60.00   78
 47  \w    145.00 175.00   0.50    1.00    --  110.00  45.00  60.00   60
 48  \w     40.00 111.00   0.50    1.00    --  110.00-125.00-150.00  142
 49  \w     41.00  67.00   0.50    1.00    --  110.00-125.00 150.00   52
 50  \w     87.00 112.00   0.50    1.00    --  110.00-125.00 150.00   50
 51  \w     74.00 106.00   0.50    1.00    --  110.00  15.00   0.00   64
 52  \w     48.00  73.00   0.50    1.00    --  110.00-125.00 -30.00   50
 53  \w     45.00  70.00   0.50    1.00    --  110.00 -61.00  30.00   50
 54  \w     95.00 143.00   0.50    1.00    --  110.00  45.00   0.00   96
 55  \w     99.00 177.00   0.50    1.00    --  110.00  77.00-150.00  156
 56  \w     36.00  99.00   0.50    1.00    --  110.00 -94.00  30.00  126
 57  \w     36.00  84.00   0.50    1.00    --  110.00 -94.00 150.00   96
 58  \w    146.00 172.00   0.50    1.00    --  110.00  30.00  30.00   52
 59  \w     67.00  93.00   0.50    1.00    --  110.00 -77.00   0.00   52
 60  \w     83.00 109.00   0.50    1.00    --  110.00-125.00 120.00   52
 61  \w     78.00 112.00   0.50    1.00    --  110.00-125.00-120.00   68
 62  \w     59.00  85.00   0.50    1.00    --  110.00 -94.00-180.00   52
 63  \w    134.00 160.00   0.50    1.00    --  110.00 125.00 -90.00   52
 64  \w     63.00 103.00   0.50    1.00    --  110.00  15.00-150.00   80
 65  \w     87.00 125.00   0.50    1.00    --  110.00  61.00-150.00   76
 66  \w    112.00 138.00   0.50    1.00    --  110.00  61.00 -90.00   52
 67  \w    119.00 144.00   0.50    1.00    --  110.00 -84.00 -49.44   50
 68  \w    106.00 178.00   0.50    1.00    --  110.00  45.00  90.00  144
;
_diffrn_measurement_device 'four-circle diffractometer'
_diffrn_measurement_device_type 'XtaLAB Synergy, Dualflex, Eiger 1M'
_diffrn_measurement_method '\w scans'
_diffrn_orient_matrix_type 'CrysAlisPro convention (1999,Acta A55,543-557)'
_diffrn_orient_matrix_UB_11 -0.1301854000
_diffrn_orient_matrix_UB_12 -0.0812982000
_diffrn_orient_matrix_UB_13 0.0172377000
_diffrn_orient_matrix_UB_21 0.0489872000
_diffrn_orient_matrix_UB_22 -0.0412163000
_diffrn_orient_matrix_UB_23 -0.1170013000
_diffrn_orient_matrix_UB_31 0.1470398000
_diffrn_orient_matrix_UB_32 -0.1206954000
_diffrn_orient_matrix_UB_33 0.0623523000
_diffrn_radiation_monochromator mirror
_diffrn_radiation_probe x-ray
_diffrn_radiation_type 'Cu K\a'
_diffrn_radiation_wavelength 1.54184
_diffrn_reflns_av_R_equivalents 0.0340
_diffrn_reflns_av_unetI/netI 0.0213
_diffrn_reflns_Laue_measured_fraction_full 0.994
_diffrn_reflns_Laue_measured_fraction_max 0.944
_diffrn_reflns_limit_h_max 10
_diffrn_reflns_limit_h_min -10
_diffrn_reflns_limit_k_max 13
_diffrn_reflns_limit_k_min -13
_diffrn_reflns_limit_l_max 14
_diffrn_reflns_limit_l_min -14
_diffrn_reflns_number 16738
_diffrn_reflns_point_group_measured_fraction_full 0.994
_diffrn_reflns_point_group_measured_fraction_max 0.944
_diffrn_reflns_theta_full 67.684
_diffrn_reflns_theta_max 79.391
_diffrn_reflns_theta_min 3.836
_diffrn_source 'micro-focus sealed X-ray tube'
_diffrn_source_type 'PhotonJet (Cu) X-ray Source'
_exptl_absorpt_coefficient_mu 0.681
_exptl_absorpt_correction_T_max 1.00000
_exptl_absorpt_correction_T_min 0.83000
_exptl_absorpt_correction_type multi-scan
_exptl_absorpt_process_details
;
CrysAlisPro 1.171.43.137a (Rigaku Oxford Diffraction, 2024)
Empirical absorption correction using spherical harmonics,
implemented in SCALE3 ABSPACK scaling algorithm.
;
_exptl_crystal_colour colourless
_exptl_crystal_colour_primary colourless
_exptl_crystal_density_diffrn 1.304
_exptl_crystal_description block
_exptl_crystal_F_000 400
_exptl_crystal_size_max 0.2
_exptl_crystal_size_mid 0.17
_exptl_crystal_size_min 0.08
_refine_diff_density_max 1.070
_refine_diff_density_min -0.382
_refine_diff_density_rms 0.055
_refine_ls_extinction_coef 0.0026(8)
_refine_ls_extinction_expression Fc^*^=kFc[1+0.001xFc^2^\l^3^/sin(2\q)]^-1/4^
_refine_ls_extinction_method 'SHELXL-2019/2 (Sheldrick 2019)'
_refine_ls_goodness_of_fit_ref 1.066
_refine_ls_hydrogen_treatment constr
_refine_ls_matrix_type full
_refine_ls_number_parameters 258
_refine_ls_number_reflns 3907
_refine_ls_number_restraints 0
_refine_ls_restrained_S_all 1.066
_refine_ls_R_factor_all 0.0553
_refine_ls_R_factor_gt 0.0508
_refine_ls_shift/su_max 0.000
_refine_ls_shift/su_mean 0.000
_refine_ls_structure_factor_coef Fsqd
_refine_ls_weighting_details 'w=1/[\s^2^(Fo^2^)+(0.0815P)^2^+0.5344P] where P=(Fo^2^+2Fc^2^)/3'
_refine_ls_weighting_scheme calc
_refine_ls_wR_factor_gt 0.1441
_refine_ls_wR_factor_ref 0.1507
_reflns_Friedel_coverage 0.000
_reflns_number_gt 3537
_reflns_number_total 3907
_reflns_threshold_expression 'I > 2\s(I)'
_cod_data_source_file d6ob00727a2.cif
_cod_data_source_block acu401_auto
_cod_original_cell_volume 956.51(4)
_cod_database_code 7161222
_shelx_shelxl_version_number 2019/3
_chemical_oxdiff_formula 'C24 H25 N O3'
_shelx_space_group_comment
;
The symmetry employed for this shelxl refinement is uniquely defined
by the following loop, which should always be used as a source of
symmetry information in preference to the above space-group names.
They are only intended as comments.
;
_shelx_estimated_absorpt_t_max 0.948
_shelx_estimated_absorpt_t_min 0.876
_olex2_refinement_description
;
1. Fixed Uiso
 At 1.2 times of:
  All C(H) groups, All C(H,H) groups
 At 1.5 times of:
  All C(H,H,H) groups
2.a Secondary CH2 refined with riding coordinates:
 C8(H8A,H8B), C16(H16A,H16B)
2.b Aromatic/amide H refined with riding coordinates:
 C14(H14), C11(H11), C3(H3), C13(H13), C21(H21), C5(H5), C19(H19), C22(H22),
 C6(H6)
2.c Idealised Me refined as rotating group:
 C24(H24A,H24B,H24C), C15(H15A,H15B,H15C), C23(H23A,H23B,H23C), C7(H7A,H7B,H7C)
;
_olex2_submission_special_instructions 'No special instructions were received'
_oxdiff_exptl_absorpt_empirical_details
;
Empirical correction (ABSPACK) includes:
- Absorption correction using spherical harmonics
- Frame scaling
;
_oxdiff_exptl_absorpt_empirical_full_max 3.767
_oxdiff_exptl_absorpt_empirical_full_min 0.782

loop_
_space_group_symop_operation_xyz
'x, y, z'
'-x, -y, -z'

loop_
_atom_site_label
_atom_site_type_symbol
_atom_site_fract_x
_atom_site_fract_y
_atom_site_fract_z
_atom_site_U_iso_or_equiv
_atom_site_adp_type
_atom_site_occupancy
_atom_site_site_symmetry_order
_atom_site_calc_flag
_atom_site_refinement_flags_posn
_atom_site_refinement_flags_adp
_atom_site_refinement_flags_occupancy
_atom_site_disorder_assembly
_atom_site_disorder_group
N1 N 0.36916(18) 0.53007(14) 0.83103(13) 0.0288(3) Uani 1 1 d . . . A 1
C24 C 0.3447(3) 0.40172(18) 0.86122(18) 0.0385(4) Uani 1 1 d . . . A 1
H24A H 0.346187 0.366029 0.790954 0.058 Uiso 1 1 calc R U . A 1
H24B H 0.231643 0.408710 0.897456 0.058 Uiso 1 1 calc R U . A 1
H24C H 0.439801 0.343253 0.915747 0.058 Uiso 1 1 calc R U . A 1
C8 C 0.2298(2) 0.77263(16) 0.65052(14) 0.0256(3) Uani 1 1 d . . . B 1
H8A H 0.137179 0.791345 0.589152 0.031 Uiso 1 1 calc R U . B 1
H8B H 0.323988 0.692716 0.641368 0.031 Uiso 1 1 calc R U . B 1
O2 O 0.45764(16) 1.22303(11) 0.62670(10) 0.0292(3) Uani 1 1 d . . . . .
O1 O -0.18512(16) 0.95012(12) 0.92216(10) 0.0309(3) Uani 1 1 d . . . . .
O3 O 0.93598(16) 0.32356(12) 0.68979(11) 0.0329(3) Uani 1 1 d . . . . .
C14 C 0.2465(2) 0.99278(16) 0.54560(13) 0.0246(3) Uani 1 1 d . . . . .
H14 H 0.171418 0.987137 0.486376 0.030 Uiso 1 1 calc R U . . .
C18 C 0.5342(2) 0.54170(15) 0.79298(13) 0.0227(3) Uani 1 1 d . . . . .
C10 C 0.4207(2) 0.89386(15) 0.72320(13) 0.0227(3) Uani 1 1 d . . . . .
C16 C 0.4948(2) 0.78126(15) 0.82631(13) 0.0234(3) Uani 1 1 d . . . . .
H16A H 0.397014 0.767957 0.875249 0.028 Uiso 1 1 calc R U . . .
H16B H 0.575668 0.806204 0.873808 0.028 Uiso 1 1 calc R U . . .
C12 C 0.4045(2) 1.11505(15) 0.62303(14) 0.0242(3) Uani 1 1 d . . . . .
C4 C -0.0508(2) 0.84277(15) 0.90627(14) 0.0246(3) Uani 1 1 d . . . . .
C2 C 0.1534(2) 0.74971(15) 0.76838(13) 0.0232(3) Uani 1 1 d . . . . .
C20 C 0.8173(2) 0.42901(15) 0.72234(13) 0.0251(3) Uani 1 1 d . . . . .
C11 C 0.4696(2) 1.00755(15) 0.71407(13) 0.0235(3) Uani 1 1 d . . . . .
H11 H 0.549032 1.012225 0.771053 0.028 Uiso 1 1 calc R U . . .
C3 C 0.0163(2) 0.85099(15) 0.79617(13) 0.0240(3) Uani 1 1 d . . . . .
H3 H -0.032801 0.927712 0.738428 0.029 Uiso 1 1 calc R U . . .
C13 C 0.2949(2) 1.10711(16) 0.53635(13) 0.0248(3) Uani 1 1 d . . . . .
H13 H 0.253766 1.178051 0.472076 0.030 Uiso 1 1 calc R U . . .
C21 C 0.8768(2) 0.53676(16) 0.72117(14) 0.0270(4) Uani 1 1 d . . . . .
H21 H 0.991645 0.536035 0.697972 0.032 Uiso 1 1 calc R U . . .
C5 C 0.0181(2) 0.73035(17) 0.99052(14) 0.0272(4) Uani 1 1 d . . . . .
H5 H -0.027387 0.722968 1.065884 0.033 Uiso 1 1 calc R U . . .
C1 C 0.2256(2) 0.63676(15) 0.85361(14) 0.0241(3) Uani 1 1 d . . . . .
C19 C 0.6497(2) 0.43159(15) 0.75651(13) 0.0244(3) Uani 1 1 d . . . . .
H19 H 0.610919 0.357373 0.755473 0.029 Uiso 1 1 calc R U . . .
C17 C 0.5933(2) 0.65201(15) 0.79144(13) 0.0231(3) Uani 1 1 d . . . . .
C9 C 0.3036(2) 0.88692(15) 0.63793(13) 0.0231(3) Uani 1 1 d . . . . .
C22 C 0.7631(2) 0.64508(15) 0.75491(13) 0.0252(3) Uani 1 1 d . . . . .
H22 H 0.802724 0.719446 0.753191 0.030 Uiso 1 1 calc R U . . .
C6 C 0.1551(2) 0.62829(16) 0.96309(14) 0.0269(4) Uani 1 1 d . . . . .
H6 H 0.201671 0.550876 1.020560 0.032 Uiso 1 1 calc R U . . .
C15 C 0.3745(3) 1.33995(17) 0.54416(15) 0.0334(4) Uani 1 1 d . . . . .
H15A H 0.403694 1.325601 0.465660 0.050 Uiso 1 1 calc R U . . .
H15B H 0.415796 1.411799 0.558804 0.050 Uiso 1 1 calc R U . . .
H15C H 0.246894 1.362779 0.551288 0.050 Uiso 1 1 calc R U . . .
C23 C 0.8872(3) 0.20722(18) 0.6983(2) 0.0405(5) Uani 1 1 d . . . . .
H23A H 0.785618 0.224420 0.645507 0.061 Uiso 1 1 calc R U . . .
H23B H 0.856604 0.178572 0.778162 0.061 Uiso 1 1 calc R U . . .
H23C H 0.985748 0.138253 0.677217 0.061 Uiso 1 1 calc R U . . .
C7 C -0.2474(3) 0.95034(19) 1.03641(16) 0.0366(4) Uani 1 1 d . . . . .
H7A H -0.340926 1.032406 1.036662 0.055 Uiso 1 1 calc R U . . .
H7B H -0.150510 0.942938 1.089859 0.055 Uiso 1 1 calc R U . . .
H7C H -0.293626 0.875823 1.061259 0.055 Uiso 1 1 calc R U . . .

loop_
_atom_site_aniso_label
_atom_site_aniso_U_11
_atom_site_aniso_U_22
_atom_site_aniso_U_33
_atom_site_aniso_U_23
_atom_site_aniso_U_13
_atom_site_aniso_U_12
N1 0.0277(7) 0.0243(7) 0.0352(7) -0.0059(6) 0.0067(6) -0.0091(6)
C24 0.0408(10) 0.0317(9) 0.0450(11) -0.0072(8) 0.0082(8) -0.0146(8)
C8 0.0277(8) 0.0253(8) 0.0269(8) -0.0080(6) 0.0058(6) -0.0111(6)
O2 0.0366(6) 0.0223(6) 0.0297(6) -0.0013(4) -0.0044(5) -0.0127(5)
O1 0.0298(6) 0.0303(6) 0.0303(6) -0.0095(5) 0.0051(5) -0.0037(5)
O3 0.0296(6) 0.0270(6) 0.0432(7) -0.0116(5) 0.0088(5) -0.0076(5)
C14 0.0227(7) 0.0310(8) 0.0215(7) -0.0078(6) 0.0019(6) -0.0086(6)
C18 0.0253(8) 0.0233(7) 0.0190(7) -0.0021(6) -0.0010(6) -0.0077(6)
C10 0.0225(7) 0.0230(7) 0.0230(7) -0.0069(6) 0.0040(6) -0.0060(6)
C16 0.0264(8) 0.0232(8) 0.0220(7) -0.0057(6) 0.0007(6) -0.0089(6)
C12 0.0245(7) 0.0245(8) 0.0252(7) -0.0069(6) 0.0048(6) -0.0087(6)
C4 0.0221(7) 0.0250(8) 0.0291(8) -0.0097(6) 0.0017(6) -0.0081(6)
C2 0.0238(7) 0.0238(7) 0.0256(8) -0.0066(6) 0.0018(6) -0.0117(6)
C20 0.0271(8) 0.0224(7) 0.0240(7) -0.0043(6) -0.0004(6) -0.0049(6)
C11 0.0234(7) 0.0249(8) 0.0232(7) -0.0065(6) 0.0010(6) -0.0075(6)
C3 0.0254(8) 0.0238(7) 0.0242(7) -0.0044(6) -0.0005(6) -0.0096(6)
C13 0.0253(8) 0.0254(8) 0.0228(7) -0.0030(6) 0.0021(6) -0.0073(6)
C21 0.0234(8) 0.0280(8) 0.0288(8) -0.0034(6) 0.0001(6) -0.0083(6)
C5 0.0287(8) 0.0321(8) 0.0227(7) -0.0065(6) 0.0032(6) -0.0116(7)
C1 0.0226(7) 0.0251(8) 0.0270(8) -0.0067(6) 0.0018(6) -0.0099(6)
C19 0.0275(8) 0.0234(7) 0.0232(7) -0.0048(6) -0.0002(6) -0.0086(6)
C17 0.0264(8) 0.0222(7) 0.0200(7) -0.0027(6) -0.0016(6) -0.0071(6)
C9 0.0217(7) 0.0249(8) 0.0244(7) -0.0084(6) 0.0055(6) -0.0076(6)
C22 0.0275(8) 0.0240(8) 0.0252(7) -0.0037(6) -0.0019(6) -0.0100(6)
C6 0.0283(8) 0.0272(8) 0.0245(8) -0.0032(6) -0.0001(6) -0.0085(7)
C15 0.0424(10) 0.0257(8) 0.0312(9) 0.0003(7) -0.0032(7) -0.0127(7)
C23 0.0379(10) 0.0298(9) 0.0596(12) -0.0219(9) 0.0148(9) -0.0110(8)
C7 0.0363(10) 0.0392(10) 0.0344(9) -0.0148(8) 0.0083(7) -0.0072(8)

loop_
_atom_type_symbol
_atom_type_description
_atom_type_scat_dispersion_real
_atom_type_scat_dispersion_imag
_atom_type_scat_source
C C 0.0181 0.0091 'International Tables Vol C Tables 4.2.6.8 and 6.1.1.4'
H H 0.0000 0.0000 'International Tables Vol C Tables 4.2.6.8 and 6.1.1.4'
N N 0.0311 0.0180 'International Tables Vol C Tables 4.2.6.8 and 6.1.1.4'
O O 0.0492 0.0322 'International Tables Vol C Tables 4.2.6.8 and 6.1.1.4'

loop_
_geom_angle_atom_site_label_1
_geom_angle_atom_site_label_2
_geom_angle_atom_site_label_3
_geom_angle
_geom_angle_site_symmetry_1
_geom_angle_site_symmetry_3
_geom_angle_publ_flag
C18 N1 C24 119.44(14) . . ?
C18 N1 C1 124.50(13) . . ?
C1 N1 C24 115.76(14) . . ?
N1 C24 H24A 109.5 . . ?
N1 C24 H24B 109.5 . . ?
N1 C24 H24C 109.5 . . ?
H24A C24 H24B 109.5 . . ?
H24A C24 H24C 109.5 . . ?
H24B C24 H24C 109.5 . . ?
H8A C8 H8B 108.2 . . ?
C2 C8 H8A 109.7 . . ?
C2 C8 H8B 109.7 . . ?
C2 C8 C9 109.94(12) . . ?
C9 C8 H8A 109.7 . . ?
C9 C8 H8B 109.7 . . ?
C12 O2 C15 116.68(13) . . ?
C4 O1 C7 117.34(13) . . ?
C20 O3 C23 117.70(13) . . ?
C13 C14 H14 118.7 . . ?
C9 C14 H14 118.7 . . ?
C9 C14 C13 122.57(14) . . ?
C19 C18 N1 116.57(14) . . ?
C17 C18 N1 125.36(14) . . ?
C17 C18 C19 118.05(14) . . ?
C11 C10 C16 118.48(13) . . ?
C11 C10 C9 119.12(14) . . ?
C9 C10 C16 122.40(14) . . ?
C10 C16 H16A 108.8 . . ?
C10 C16 H16B 108.8 . . ?
C10 C16 C17 113.60(12) . . ?
H16A C16 H16B 107.7 . . ?
C17 C16 H16A 108.8 . . ?
C17 C16 H16B 108.8 . . ?
O2 C12 C11 115.59(14) . . ?
O2 C12 C13 124.62(14) . . ?
C13 C12 C11 119.79(14) . . ?
O1 C4 C3 115.62(14) . . ?
O1 C4 C5 124.81(14) . . ?
C5 C4 C3 119.56(15) . . ?
C3 C2 C8 117.93(14) . . ?
C3 C2 C1 119.08(14) . . ?
C1 C2 C8 122.70(14) . . ?
O3 C20 C21 115.35(14) . . ?
O3 C20 C19 124.22(15) . . ?
C19 C20 C21 120.42(15) . . ?
C10 C11 C12 121.45(14) . . ?
C10 C11 H11 119.3 . . ?
C12 C11 H11 119.3 . . ?
C4 C3 C2 121.66(15) . . ?
C4 C3 H3 119.2 . . ?
C2 C3 H3 119.2 . . ?
C14 C13 H13 120.7 . . ?
C12 C13 C14 118.56(14) . . ?
C12 C13 H13 120.7 . . ?
C20 C21 H21 121.1 . . ?
C22 C21 C20 117.71(15) . . ?
C22 C21 H21 121.1 . . ?
C4 C5 H5 120.5 . . ?
C4 C5 C6 119.06(15) . . ?
C6 C5 H5 120.5 . . ?
C2 C1 N1 121.75(14) . . ?
C6 C1 N1 119.40(14) . . ?
C6 C1 C2 118.85(15) . . ?
C18 C19 H19 119.1 . . ?
C20 C19 C18 121.89(15) . . ?
C20 C19 H19 119.1 . . ?
C18 C17 C16 128.04(14) . . ?
C22 C17 C18 117.84(14) . . ?
C22 C17 C16 114.12(13) . . ?
C14 C9 C8 120.01(14) . . ?
C14 C9 C10 118.41(14) . . ?
C10 C9 C8 121.40(14) . . ?
C21 C22 C17 124.06(14) . . ?
C21 C22 H22 118.0 . . ?
C17 C22 H22 118.0 . . ?
C5 C6 H6 119.1 . . ?
C1 C6 C5 121.77(15) . . ?
C1 C6 H6 119.1 . . ?
O2 C15 H15A 109.5 . . ?
O2 C15 H15B 109.5 . . ?
O2 C15 H15C 109.5 . . ?
H15A C15 H15B 109.5 . . ?
H15A C15 H15C 109.5 . . ?
H15B C15 H15C 109.5 . . ?
O3 C23 H23A 109.5 . . ?
O3 C23 H23B 109.5 . . ?
O3 C23 H23C 109.5 . . ?
H23A C23 H23B 109.5 . . ?
H23A C23 H23C 109.5 . . ?
H23B C23 H23C 109.5 . . ?
O1 C7 H7A 109.5 . . ?
O1 C7 H7B 109.5 . . ?
O1 C7 H7C 109.5 . . ?
H7A C7 H7B 109.5 . . ?
H7A C7 H7C 109.5 . . ?
H7B C7 H7C 109.5 . . ?

loop_
_geom_bond_atom_site_label_1
_geom_bond_atom_site_label_2
_geom_bond_distance
_geom_bond_site_symmetry_2
_geom_bond_publ_flag
N1 C24 1.443(2) . ?
N1 C18 1.416(2) . ?
N1 C1 1.433(2) . ?
C24 H24A 0.9800 . ?
C24 H24B 0.9800 . ?
C24 H24C 0.9800 . ?
C8 H8A 0.9900 . ?
C8 H8B 0.9900 . ?
C8 C2 1.510(2) . ?
C8 C9 1.510(2) . ?
O2 C12 1.3727(19) . ?
O2 C15 1.426(2) . ?
O1 C4 1.3732(19) . ?
O1 C7 1.425(2) . ?
O3 C20 1.371(2) . ?
O3 C23 1.418(2) . ?
C14 H14 0.9500 . ?
C14 C13 1.394(2) . ?
C14 C9 1.387(2) . ?
C18 C19 1.416(2) . ?
C18 C17 1.413(2) . ?
C10 C16 1.526(2) . ?
C10 C11 1.389(2) . ?
C10 C9 1.411(2) . ?
C16 H16A 0.9900 . ?
C16 H16B 0.9900 . ?
C16 C17 1.526(2) . ?
C12 C11 1.396(2) . ?
C12 C13 1.387(2) . ?
C4 C3 1.390(2) . ?
C4 C5 1.386(2) . ?
C2 C3 1.391(2) . ?
C2 C1 1.400(2) . ?
C20 C21 1.389(2) . ?
C20 C19 1.383(2) . ?
C11 H11 0.9500 . ?
C3 H3 0.9500 . ?
C13 H13 0.9500 . ?
C21 H21 0.9500 . ?
C21 C22 1.382(2) . ?
C5 H5 0.9500 . ?
C5 C6 1.394(2) . ?
C1 C6 1.394(2) . ?
C19 H19 0.9500 . ?
C17 C22 1.399(2) . ?
C22 H22 0.9500 . ?
C6 H6 0.9500 . ?
C15 H15A 0.9800 . ?
C15 H15B 0.9800 . ?
C15 H15C 0.9800 . ?
C23 H23A 0.9800 . ?
C23 H23B 0.9800 . ?
C23 H23C 0.9800 . ?
C7 H7A 0.9800 . ?
C7 H7B 0.9800 . ?
C7 H7C 0.9800 . ?

loop_
_geom_torsion_atom_site_label_1
_geom_torsion_atom_site_label_2
_geom_torsion_atom_site_label_3
_geom_torsion_atom_site_label_4
_geom_torsion
_geom_torsion_site_symmetry_1
_geom_torsion_site_symmetry_2
_geom_torsion_site_symmetry_3
_geom_torsion_site_symmetry_4
_geom_torsion_publ_flag
N1 C18 C19 C20 -177.12(14) . . . . ?
N1 C18 C17 C16 -1.6(2) . . . . ?
N1 C18 C17 C22 177.73(14) . . . . ?
N1 C1 C6 C5 178.54(14) . . . . ?
C24 N1 C18 C19 16.9(2) . . . . ?
C24 N1 C18 C17 -161.43(16) . . . . ?
C24 N1 C1 C2 -128.78(17) . . . . ?
C24 N1 C1 C6 51.1(2) . . . . ?
C8 C2 C3 C4 -174.04(13) . . . . ?
C8 C2 C1 N1 -5.1(2) . . . . ?
C8 C2 C1 C6 175.02(14) . . . . ?
O2 C12 C11 C10 177.53(14) . . . . ?
O2 C12 C13 C14 -177.82(14) . . . . ?
O1 C4 C3 C2 179.50(13) . . . . ?
O1 C4 C5 C6 -179.83(14) . . . . ?
O3 C20 C21 C22 -179.07(14) . . . . ?
O3 C20 C19 C18 177.88(14) . . . . ?
C18 N1 C1 C2 57.6(2) . . . . ?
C18 N1 C1 C6 -122.52(17) . . . . ?
C18 C17 C22 C21 -0.5(2) . . . . ?
C10 C16 C17 C18 -102.69(17) . . . . ?
C10 C16 C17 C22 77.94(17) . . . . ?
C16 C10 C11 C12 -178.94(14) . . . . ?
C16 C10 C9 C8 6.5(2) . . . . ?
C16 C10 C9 C14 -178.37(13) . . . . ?
C16 C17 C22 C21 178.93(14) . . . . ?
C4 C5 C6 C1 0.6(2) . . . . ?
C2 C8 C9 C14 -124.36(15) . . . . ?
C2 C8 C9 C10 50.70(19) . . . . ?
C2 C1 C6 C5 -1.6(2) . . . . ?
C20 C21 C22 C17 0.9(2) . . . . ?
C11 C10 C16 C17 -123.34(15) . . . . ?
C11 C10 C9 C8 -172.88(14) . . . . ?
C11 C10 C9 C14 2.3(2) . . . . ?
C11 C12 C13 C14 2.8(2) . . . . ?
C3 C4 C5 C6 0.7(2) . . . . ?
C3 C2 C1 N1 -178.84(14) . . . . ?
C3 C2 C1 C6 1.3(2) . . . . ?
C13 C14 C9 C8 172.70(14) . . . . ?
C13 C14 C9 C10 -2.5(2) . . . . ?
C13 C12 C11 C10 -3.0(2) . . . . ?
C21 C20 C19 C18 -1.0(2) . . . . ?
C5 C4 C3 C2 -1.0(2) . . . . ?
C1 N1 C18 C19 -169.73(14) . . . . ?
C1 N1 C18 C17 11.9(2) . . . . ?
C1 C2 C3 C4 0.0(2) . . . . ?
C19 C18 C17 C16 -179.93(14) . . . . ?
C19 C18 C17 C22 -0.6(2) . . . . ?
C19 C20 C21 C22 -0.1(2) . . . . ?
C17 C18 C19 C20 1.3(2) . . . . ?
C9 C8 C2 C3 60.51(18) . . . . ?
C9 C8 C2 C1 -113.27(16) . . . . ?
C9 C14 C13 C12 0.0(2) . . . . ?
C9 C10 C16 C17 57.28(19) . . . . ?
C9 C10 C11 C12 0.5(2) . . . . ?
C15 O2 C12 C11 -171.61(14) . . . . ?
C15 O2 C12 C13 9.0(2) . . . . ?
C23 O3 C20 C21 175.05(16) . . . . ?
C23 O3 C20 C19 -3.9(2) . . . . ?
C7 O1 C4 C3 -174.78(14) . . . . ?
C7 O1 C4 C5 5.8(2) . . . . ?
